data_9012340
loop_
_publ_author_name
'Lutz, H. D.'
'Jung, M.'
'Waschenbach, G.'

_publ_section_title
;
 Kristallstrukturen des lollingits FeAs2 und des pyrits RuTe2
;
_journal_name_full 'Zeitschrift fur Anorganische und Allgemeine Chemie'
_journal_page_first 87
_journal_page_last 91
_journal_paper_doi 10.1002/zaac.19875541110
_journal_volume 554
_journal_year 1987
_chemical_compound_source Synthetic
_chemical_formula_sum 'As2 Fe'
_chemical_name_mineral Lollingite
_space_group_IT_number 58
_symmetry_space_group_name_Hall '-P 2 2n'
_symmetry_space_group_name_H-M 'P n n m'
_cell_angle_alpha 90
_cell_angle_beta 90
_cell_angle_gamma 90
_cell_length_a 5.3001
_cell_length_b 5.9838
_cell_length_c 2.8821
_cell_formula_units_Z 2
_cell_volume 91.405
_database_code_amcsd 0015792
_exptl_crystal_density_diffrn 7.473
_cod_original_formula_sum 'Fe As2'
_cod_database_code 9012340

loop_
_space_group_symop_operation_xyz
x,y,z
1/2+x,1/2-y,1/2+z
1/2-x,1/2+y,1/2-z
1/2-x,1/2+y,1/2+z
1/2+x,1/2-y,1/2-z
x,y,-z
-x,-y,z
-x,-y,-z

loop_
_atom_site_aniso_label
_atom_site_aniso_U_11
_atom_site_aniso_U_22
_atom_site_aniso_U_33
_atom_site_aniso_U_12
_atom_site_aniso_U_13
_atom_site_aniso_U_23
Fe 0.00710 0.00550 0.00460 -0.00010 0.00000 0.00000
As 0.00770 0.00570 0.00560 -0.00070 0.00000 0.00000

loop_
_atom_site_label
_atom_site_fract_x
_atom_site_fract_y
_atom_site_fract_z
Fe 0.00000 0.00000 0.00000
As 0.17600 0.36250 0.00000

loop_
_cod_related_entry_id
_cod_related_entry_database
_cod_related_entry_code
1 AMCSD 0015792
